data_2221121
loop_
_publ_author_name
'Butensch\"on, Holger'
'Vinokurov, Nikolai'
'Baumgardt, Ingmar'
'Pietrusiewicz, K. Michal'

_publ_section_title (<i>S</i>~P~,<i>S</i>~P~)-(--)-(<i>E</i>)-1,2-Bis(methylphenylphosphinoyl)ethene
_journal_coeditor_code JH2072
_journal_issue 3
_journal_name_full 'Acta Crystallographica Section E'
_journal_page_first o517
_journal_paper_doi 10.1107/S1600536809004632
_journal_volume 65
_journal_year 2009
_chemical_formula_iupac 'C16 H18 O2 P2'
_chemical_formula_moiety 'C16 H18 O2 P2'
_chemical_formula_sum 'C16 H18 O2 P2'
_chemical_formula_weight 304.24
_chemical_melting_point 511
_chemical_name_systematic (<i>S</i>~P~,<i>S</i>~P~)-(-)-(<i>E</i>)-1,2-Bis(methylphenylphosphinoyl)ethene
_space_group_IT_number 4
_symmetry_cell_setting monoclinic
_symmetry_space_group_name_Hall 'P 2yb'
_symmetry_space_group_name_H-M 'P 1 21 1'
_atom_sites_solution_hydrogens geom
_atom_sites_solution_primary direct
_atom_sites_solution_secondary difmap
_audit_creation_method SHELXL-97
_cell_angle_alpha 90.00
_cell_angle_beta 96.36(5)
_cell_angle_gamma 90.00
_cell_formula_units_Z 4
_cell_length_a 11.686(5)
_cell_length_b 5.5291(15)
_cell_length_c 24.132(10)
_cell_measurement_reflns_used 8000
_cell_measurement_temperature 297
_cell_measurement_theta_max 25.36
_cell_measurement_theta_min 2.32
_cell_volume 1549.6(10)
_computing_cell_refinement 'IPDS (Stoe & Cie, 1999)'
_computing_data_collection 'IPDS (Stoe & Cie, 1999)'
_computing_data_reduction 'IPDS (Stoe & Cie, 1999)'
_computing_molecular_graphics 'ORTEP-3 (Farrugia, 1997)'
_computing_publication_material 'enCIFer (Allen, 2004) and publCIF (Westrip, 2009)'
_computing_structure_refinement 'SHELXL97 (Sheldrick, 2008)'
_computing_structure_solution 'SHELXS97 (Sheldrick, 2008) and WinGX (Farrugia, 1999)'
_diffrn_ambient_temperature 297
_diffrn_measured_fraction_theta_full 0.993
_diffrn_measured_fraction_theta_max 0.993
_diffrn_measurement_device_type 'Stoe IPDS'
_diffrn_measurement_method psi
_diffrn_radiation_monochromator graphite
_diffrn_radiation_type MoK\a
_diffrn_radiation_wavelength 0.71073
_diffrn_reflns_av_R_equivalents 0.0669
_diffrn_reflns_av_sigmaI/netI 0.0589
_diffrn_reflns_limit_h_max 14
_diffrn_reflns_limit_h_min -14
_diffrn_reflns_limit_k_max 6
_diffrn_reflns_limit_k_min -6
_diffrn_reflns_limit_l_max 29
_diffrn_reflns_limit_l_min -29
_diffrn_reflns_number 20851
_diffrn_reflns_theta_full 26.03
_diffrn_reflns_theta_max 26.03
_diffrn_reflns_theta_min 2.30
_exptl_absorpt_coefficient_mu 0.279
_exptl_absorpt_correction_T_max 0.9528
_exptl_absorpt_correction_T_min 0.9267
_exptl_absorpt_correction_type multi-scan
_exptl_absorpt_process_details '(Blessing, 1995)'
_exptl_crystal_colour white
_exptl_crystal_density_diffrn 1.304
_exptl_crystal_density_method 'not measured'
_exptl_crystal_description plate
_exptl_crystal_F_000 640
_exptl_crystal_size_max 0.35
_exptl_crystal_size_mid 0.29
_exptl_crystal_size_min 0.18
_refine_diff_density_max 0.366
_refine_diff_density_min -0.192
_refine_ls_abs_structure_details 'Flack (1983), 2656 Friedel pairs'
_refine_ls_abs_structure_Flack 0.01(9)
_refine_ls_extinction_method none
_refine_ls_goodness_of_fit_ref 0.994
_refine_ls_hydrogen_treatment constr
_refine_ls_matrix_type full
_refine_ls_number_parameters 361
_refine_ls_number_reflns 6041
_refine_ls_number_restraints 1
_refine_ls_restrained_S_all 0.994
_refine_ls_R_factor_all 0.0562
_refine_ls_R_factor_gt 0.0408
_refine_ls_shift/su_max 0.002
_refine_ls_shift/su_mean 0.000
_refine_ls_structure_factor_coef Fsqd
_refine_ls_weighting_details 'calc w=1/[\s^2^(Fo^2^)+(0.0482P)^2^] where P=(Fo^2^+2Fc^2^)/3'
_refine_ls_weighting_scheme calc
_refine_ls_wR_factor_gt 0.0924
_refine_ls_wR_factor_ref 0.0966
_reflns_number_gt 4640
_reflns_number_total 6041
_reflns_threshold_expression I>2\s(I)
_cod_data_source_file jh2072.cif
_cod_data_source_block I
_cod_original_cell_volume 1549.7(10)
_cod_original_sg_symbol_H-M 'P 21'
_cod_database_code 2221121
_cod_database_fobs_code 2221121

loop_
_symmetry_equiv_pos_as_xyz
'x, y, z'
'-x, y+1/2, -z'

loop_
_atom_site_type_symbol
_atom_site_label
_atom_site_fract_x
_atom_site_fract_y
_atom_site_fract_z
_atom_site_U_iso_or_equiv
_atom_site_adp_type
_atom_site_calc_flag
_atom_site_refinement_flags
_atom_site_occupancy
_atom_site_disorder_assembly
_atom_site_disorder_group
P P1 0.30457(7) 0.21685(14) 0.97574(3) 0.0353(2) Uani d . 1 . .
P P2 0.39031(6) -0.02618(15) 1.14954(3) 0.0346(2) Uani d . 1 . .
O O1 0.3363(2) 0.4760(5) 0.98268(10) 0.0538(6) Uani d . 1 . .
O O2 0.3896(2) -0.2919(4) 1.14004(10) 0.0470(6) Uani d . 1 . .
C C1A 0.3199(3) 0.0452(6) 1.03959(12) 0.0390(7) Uani d . 1 . .
H H1A 0.3089 -0.1213 1.0382 0.047 Uiso calc R 1 . .
C C2A 0.3466(3) 0.1518(6) 1.08850(12) 0.0377(7) Uani d . 1 . .
H H2A 0.3427 0.3193 1.0913 0.045 Uiso calc R 1 . .
C C3A 0.2989(3) 0.0536(6) 1.20236(11) 0.0379(7) Uani d . 1 . .
C C4A 0.2921(4) -0.1114(7) 1.24450(15) 0.0600(10) Uani d . 1 . .
H H4A 0.3340 -0.2545 1.2446 0.072 Uiso calc R 1 . .
C C5A 0.2234(5) -0.0671(11) 1.28698(17) 0.0792(14) Uani d . 1 . .
H H5A 0.2188 -0.1808 1.3150 0.095 Uiso calc R 1 . .
C C6A 0.1639(4) 0.1403(10) 1.28732(19) 0.0741(13) Uani d . 1 . .
H H6A 0.1185 0.1701 1.3159 0.089 Uiso calc R 1 . .
C C7A 0.1693(4) 0.3089(9) 1.2460(2) 0.0704(12) Uani d . 1 . .
H H7A 0.1271 0.4512 1.2464 0.085 Uiso calc R 1 . .
C C8A 0.2380(3) 0.2673(8) 1.20324(15) 0.0531(8) Uani d . 1 . .
H H8A 0.2427 0.3827 1.1755 0.064 Uiso calc R 1 . .
C C9A 0.5286(3) 0.0957(8) 1.17267(15) 0.0557(10) Uani d . 1 . .
H H9A1 0.5606 0.0118 1.2056 0.083 Uiso calc R 1 . .
H H9A2 0.5212 0.2645 1.1809 0.083 Uiso calc R 1 . .
H H9A3 0.5784 0.0765 1.1439 0.083 Uiso calc R 1 . .
C C10A 0.1564(3) 0.1880(6) 0.94567(12) 0.0355(7) Uani d . 1 . .
C C11A 0.1106(3) 0.3729(7) 0.91121(15) 0.0525(9) Uani d . 1 . .
H H11A 0.1567 0.5032 0.9036 0.063 Uiso calc R 1 . .
C C12A -0.0027(4) 0.3649(8) 0.88820(19) 0.0639(11) Uani d . 1 . .
H H12A -0.0319 0.4875 0.8643 0.077 Uiso calc R 1 . .
C C13A -0.0721(3) 0.1788(9) 0.90020(18) 0.0625(11) Uani d . 1 . .
H H13A -0.1492 0.1782 0.8856 0.075 Uiso calc R 1 . .
C C14A -0.0288(3) -0.0100(9) 0.93402(17) 0.0644(11) Uani d . 1 . .
H H14A -0.0760 -0.1382 0.9417 0.077 Uiso calc R 1 . .
C C15A 0.0867(3) -0.0058(7) 0.95651(13) 0.0490(8) Uani d . 1 . .
H H15A 0.1169 -0.1329 0.9788 0.059 Uiso calc R 1 . .
C C16A 0.3893(3) 0.0436(8) 0.93298(14) 0.0508(9) Uani d . 1 . .
H H16A 0.3879 0.1190 0.8971 0.076 Uiso calc R 1 . .
H H16B 0.3583 -0.1170 0.9286 0.076 Uiso calc R 1 . .
H H16C 0.4672 0.0355 0.9503 0.076 Uiso calc R 1 . .
P P3 0.69714(6) 0.45422(16) 0.52266(3) 0.03485(19) Uani d . 1 . .
P P4 0.61341(7) 0.25487(16) 0.34535(3) 0.0377(2) Uani d . 1 . .
O O3 0.6815(2) 0.7189(5) 0.51686(10) 0.0521(6) Uani d . 1 . .
O O4 0.6118(2) -0.0103(5) 0.35230(10) 0.0528(6) Uani d . 1 . .
C C1B 0.6767(2) 0.2977(6) 0.45711(12) 0.0363(7) Uani d . 1 . .
H H1B 0.6813 0.1298 0.4570 0.044 Uiso calc R 1 . .
C C2B 0.6553(2) 0.4128(6) 0.40913(11) 0.0361(7) Uani d . 1 . .
H H2B 0.6621 0.5803 0.4085 0.043 Uiso calc R 1 . .
C C3B 0.7090(3) 0.3418(6) 0.29501(12) 0.0395(7) Uani d . 1 . .
C C4B 0.7920(3) 0.1795(7) 0.28267(15) 0.0518(9) Uani d . 1 . .
H H4B 0.8021 0.0365 0.3029 0.062 Uiso calc R 1 . .
C C5B 0.8607(3) 0.2254(9) 0.24069(18) 0.0677(11) Uani d . 1 . .
H H5B 0.9151 0.1122 0.2324 0.081 Uiso calc R 1 . .
C C6B 0.8484(4) 0.4391(9) 0.21121(17) 0.0662(11) Uani d . 1 . .
H H6B 0.8953 0.4718 0.1834 0.079 Uiso calc R 1 . .
C C7B 0.7671(4) 0.6022(8) 0.22304(18) 0.0679(12) Uani d . 1 . .
H H7B 0.7576 0.7451 0.2027 0.082 Uiso calc R 1 . .
C C8B 0.6986(4) 0.5562(7) 0.26523(16) 0.0584(10) Uani d . 1 . .
H H8B 0.6449 0.6709 0.2736 0.070 Uiso calc R 1 . .
C C9B 0.4772(3) 0.3870(7) 0.32300(15) 0.0547(10) Uani d . 1 . .
H H9B1 0.4460 0.3149 0.2884 0.082 Uiso calc R 1 . .
H H9B2 0.4864 0.5578 0.3179 0.082 Uiso calc R 1 . .
H H9B3 0.4256 0.3595 0.3507 0.082 Uiso calc R 1 . .
C C10B 0.8407(3) 0.3773(6) 0.55361(12) 0.0345(7) Uani d . 1 . .
C C11B 0.9281(3) 0.5428(8) 0.54766(15) 0.0542(9) Uani d . 1 . .
H H11B 0.9113 0.6854 0.5280 0.065 Uiso calc R 1 . .
C C12B 1.0393(3) 0.4980(9) 0.57053(19) 0.0678(12) Uani d . 1 . .
H H12B 1.0971 0.6092 0.5658 0.081 Uiso calc R 1 . .
C C13B 1.0648(3) 0.2913(9) 0.60005(18) 0.0650(12) Uani d . 1 . .
H H13B 1.1397 0.2632 0.6160 0.078 Uiso calc R 1 . .
C C14B 0.9795(3) 0.1226(9) 0.60642(17) 0.0634(11) Uani d . 1 . .
H H14B 0.9971 -0.0187 0.6265 0.076 Uiso calc R 1 . .
C C15B 0.8674(3) 0.1661(7) 0.58256(16) 0.0508(9) Uani d . 1 . .
H H15B 0.8103 0.0520 0.5862 0.061 Uiso calc R 1 . .
C C16B 0.5972(3) 0.3059(8) 0.56197(14) 0.0520(9) Uani d . 1 . .
H H16D 0.6010 0.3767 0.5984 0.078 Uiso calc R 1 . .
H H16E 0.6161 0.1371 0.5653 0.078 Uiso calc R 1 . .
H H16F 0.5207 0.3239 0.5433 0.078 Uiso calc R 1 . .

loop_
_atom_site_aniso_label
_atom_site_aniso_U_11
_atom_site_aniso_U_22
_atom_site_aniso_U_33
_atom_site_aniso_U_12
_atom_site_aniso_U_13
_atom_site_aniso_U_23
P1 0.0399(4) 0.0320(5) 0.0331(4) -0.0040(3) 0.0008(3) 0.0008(3)
P2 0.0375(4) 0.0341(5) 0.0315(4) -0.0016(4) 0.0000(3) 0.0002(3)
O1 0.0653(15) 0.0310(14) 0.0615(14) -0.0135(12) -0.0088(12) 0.0025(12)
O2 0.0612(14) 0.0282(13) 0.0521(12) 0.0006(11) 0.0089(11) -0.0009(10)
C1A 0.0425(17) 0.0376(17) 0.0362(15) -0.0016(14) 0.0015(13) 0.0010(13)
C2A 0.0434(17) 0.0346(17) 0.0349(15) 0.0013(13) 0.0036(13) 0.0025(12)
C3A 0.0377(16) 0.0416(17) 0.0331(14) -0.0029(14) -0.0024(12) -0.0020(13)
C4A 0.080(3) 0.054(3) 0.0479(19) 0.0009(19) 0.0144(19) 0.0109(16)
C5A 0.112(4) 0.083(4) 0.048(2) -0.004(3) 0.032(2) 0.006(2)
C6A 0.074(3) 0.086(3) 0.068(3) -0.015(3) 0.034(2) -0.016(2)
C7A 0.056(2) 0.067(3) 0.092(3) 0.002(2) 0.024(2) -0.014(2)
C8A 0.052(2) 0.046(2) 0.062(2) 0.0021(17) 0.0120(16) 0.0027(17)
C9A 0.045(2) 0.070(3) 0.0511(19) -0.0026(18) -0.0025(16) 0.0010(19)
C10A 0.0431(16) 0.0322(18) 0.0312(13) 0.0015(13) 0.0032(12) -0.0009(12)
C11A 0.054(2) 0.046(2) 0.057(2) 0.0032(16) -0.0003(17) 0.0054(16)
C12A 0.058(2) 0.059(3) 0.070(3) 0.014(2) -0.014(2) 0.002(2)
C13A 0.043(2) 0.070(3) 0.071(2) 0.0076(19) -0.0055(18) -0.024(2)
C14A 0.051(2) 0.077(3) 0.066(2) -0.015(2) 0.0072(18) -0.007(2)
C15A 0.0511(18) 0.045(2) 0.0483(17) -0.0064(16) -0.0042(14) 0.0050(16)
C16A 0.0446(19) 0.059(2) 0.0503(18) -0.0003(16) 0.0116(15) 0.0019(17)
P3 0.0352(4) 0.0359(5) 0.0330(4) 0.0013(4) 0.0018(3) -0.0026(4)
P4 0.0410(4) 0.0376(5) 0.0345(4) -0.0042(4) 0.0039(3) -0.0058(4)
O3 0.0566(15) 0.0390(15) 0.0578(14) 0.0047(12) -0.0064(11) -0.0032(12)
O4 0.0715(16) 0.0363(15) 0.0538(13) -0.0085(12) 0.0205(12) -0.0051(11)
C1B 0.0320(15) 0.0399(19) 0.0369(15) -0.0027(13) 0.0025(12) -0.0022(13)
C2B 0.0339(15) 0.0399(19) 0.0346(14) 0.0015(13) 0.0040(12) -0.0015(13)
C3B 0.0430(17) 0.0439(18) 0.0303(14) -0.0042(14) -0.0020(13) -0.0005(13)
C4B 0.0444(18) 0.052(2) 0.059(2) 0.0056(16) 0.0084(16) 0.0110(17)
C5B 0.053(2) 0.077(3) 0.077(3) 0.008(2) 0.024(2) 0.000(3)
C6B 0.072(3) 0.072(3) 0.059(2) -0.017(3) 0.027(2) 0.002(2)
C7B 0.095(3) 0.054(3) 0.058(2) -0.002(2) 0.022(2) 0.012(2)
C8B 0.079(3) 0.042(2) 0.058(2) 0.0048(19) 0.0219(19) 0.0017(18)
C9B 0.0432(18) 0.065(3) 0.0533(19) 0.0008(17) -0.0058(15) -0.0185(18)
C10B 0.0341(15) 0.0381(18) 0.0310(14) 0.0000(12) 0.0027(12) -0.0041(12)
C11B 0.0449(19) 0.056(2) 0.062(2) -0.0049(16) 0.0059(16) 0.0030(18)
C12B 0.0373(19) 0.078(3) 0.087(3) -0.013(2) 0.0034(18) -0.011(3)
C13B 0.041(2) 0.079(3) 0.071(2) 0.015(2) -0.0086(17) -0.025(2)
C14B 0.057(2) 0.067(3) 0.062(2) 0.018(2) -0.0108(18) -0.002(2)
C15B 0.0440(19) 0.047(2) 0.060(2) 0.0004(15) 0.0014(16) 0.0042(17)
C16B 0.0427(18) 0.067(3) 0.0485(19) -0.0010(17) 0.0128(15) 0.0009(17)

loop_
_atom_type_symbol
_atom_type_description
_atom_type_scat_dispersion_real
_atom_type_scat_dispersion_imag
_atom_type_scat_source
C C 0.0033 0.0016 'International Tables Vol C Tables 4.2.6.8 and 6.1.1.4'
H H 0.0000 0.0000 'International Tables Vol C Tables 4.2.6.8 and 6.1.1.4'
O O 0.0106 0.0060 'International Tables Vol C Tables 4.2.6.8 and 6.1.1.4'
P P 0.1023 0.0942 'International Tables Vol C Tables 4.2.6.8 and 6.1.1.4'

loop_
_geom_angle_atom_site_label_1
_geom_angle_atom_site_label_2
_geom_angle_atom_site_label_3
_geom_angle_site_symmetry_1
_geom_angle_site_symmetry_3
_geom_angle
_geom_angle_publ_flag
O1 P1 C16A . . 115.80(17) y
O1 P1 C1A . . 114.32(15) y
C16A P1 C1A . . 101.69(17) no
O1 P1 C10A . . 110.28(15) no
C16A P1 C10A . . 106.75(16) no
C1A P1 C10A . . 107.26(15) no
O2 P2 C9A . . 114.30(18) y
O2 P2 C2A . . 114.73(15) y
C9A P2 C2A . . 102.42(17) no
O2 P2 C3A . . 110.87(15) no
C9A P2 C3A . . 105.85(17) no
C2A P2 C3A . . 107.94(14) no
C2A C1A P1 . . 121.3(3) y
C2A C1A H1A . . 119.4 no
P1 C1A H1A . . 119.4 no
C1A C2A P2 . . 120.2(3) y
C1A C2A H2A . . 119.9 no
P2 C2A H2A . . 119.9 no
C4A C3A C8A . . 118.9(3) no
C4A C3A P2 . . 116.6(3) no
C8A C3A P2 . . 124.5(2) no
C3A C4A C5A . . 120.9(4) no
C3A C4A H4A . . 119.6 no
C5A C4A H4A . . 119.6 no
C6A C5A C4A . . 119.8(4) no
C6A C5A H5A . . 120.1 no
C4A C5A H5A . . 120.1 no
C5A C6A C7A . . 120.7(4) no
C5A C6A H6A . . 119.7 no
C7A C6A H6A . . 119.7 no
C6A C7A C8A . . 120.2(4) no
C6A C7A H7A . . 119.9 no
C8A C7A H7A . . 119.9 no
C3A C8A C7A . . 119.5(4) no
C3A C8A H8A . . 120.3 no
C7A C8A H8A . . 120.3 no
P2 C9A H9A1 . . 109.5 no
P2 C9A H9A2 . . 109.5 no
H9A1 C9A H9A2 . . 109.5 no
P2 C9A H9A3 . . 109.5 no
H9A1 C9A H9A3 . . 109.5 no
H9A2 C9A H9A3 . . 109.5 no
C11A C10A C15A . . 119.1(3) no
C11A C10A P1 . . 117.6(3) no
C15A C10A P1 . . 123.2(2) no
C12A C11A C10A . . 120.5(4) no
C12A C11A H11A . . 119.8 no
C10A C11A H11A . . 119.8 no
C13A C12A C11A . . 120.5(4) no
C13A C12A H12A . . 119.8 no
C11A C12A H12A . . 119.8 no
C12A C13A C14A . . 120.5(4) no
C12A C13A H13A . . 119.8 no
C14A C13A H13A . . 119.8 no
C13A C14A C15A . . 119.4(4) no
C13A C14A H14A . . 120.3 no
C15A C14A H14A . . 120.3 no
C10A C15A C14A . . 120.0(4) no
C10A C15A H15A . . 120.0 no
C14A C15A H15A . . 120.0 no
P1 C16A H16A . . 109.5 no
P1 C16A H16B . . 109.5 no
H16A C16A H16B . . 109.5 no
P1 C16A H16C . . 109.5 no
H16A C16A H16C . . 109.5 no
H16B C16A H16C . . 109.5 no
O3 P3 C16B . . 115.05(17) no
O3 P3 C1B . . 112.97(15) no
C16B P3 C1B . . 102.46(17) no
O3 P3 C10B . . 111.77(15) no
C16B P3 C10B . . 107.71(16) no
C1B P3 C10B . . 106.10(14) no
O4 P4 C9B . . 114.84(18) no
O4 P4 C2B . . 113.11(15) no
C9B P4 C2B . . 102.15(16) no
O4 P4 C3B . . 110.94(15) no
C9B P4 C3B . . 106.63(18) no
C2B P4 C3B . . 108.58(15) no
C2B C1B P3 . . 122.3(3) no
C2B C1B H1B . . 118.9 no
P3 C1B H1B . . 118.9 no
C1B C2B P4 . . 121.8(3) no
C1B C2B H2B . . 119.1 no
P4 C2B H2B . . 119.1 no
C4B C3B C8B . . 117.9(3) no
C4B C3B P4 . . 118.4(3) no
C8B C3B P4 . . 123.5(3) no
C3B C4B C5B . . 121.2(4) no
C3B C4B H4B . . 119.4 no
C5B C4B H4B . . 119.4 no
C6B C5B C4B . . 120.0(4) no
C6B C5B H5B . . 120.0 no
C4B C5B H5B . . 120.0 no
C7B C6B C5B . . 119.6(3) no
C7B C6B H6B . . 120.2 no
C5B C6B H6B . . 120.2 no
C6B C7B C8B . . 120.3(4) no
C6B C7B H7B . . 119.8 no
C8B C7B H7B . . 119.8 no
C3B C8B C7B . . 120.9(4) no
C3B C8B H8B . . 119.5 no
C7B C8B H8B . . 119.5 no
P4 C9B H9B1 . . 109.5 no
P4 C9B H9B2 . . 109.5 no
H9B1 C9B H9B2 . . 109.5 no
P4 C9B H9B3 . . 109.5 no
H9B1 C9B H9B3 . . 109.5 no
H9B2 C9B H9B3 . . 109.5 no
C15B C10B C11B . . 118.8(3) no
C15B C10B P3 . . 123.8(3) no
C11B C10B P3 . . 117.4(3) no
C12B C11B C10B . . 120.8(4) no
C12B C11B H11B . . 119.6 no
C10B C11B H11B . . 119.6 no
C13B C12B C11B . . 120.2(4) no
C13B C12B H12B . . 119.9 no
C11B C12B H12B . . 119.9 no
C12B C13B C14B . . 120.3(4) no
C12B C13B H13B . . 119.8 no
C14B C13B H13B . . 119.8 no
C13B C14B C15B . . 119.5(4) no
C13B C14B H14B . . 120.2 no
C15B C14B H14B . . 120.2 no
C10B C15B C14B . . 120.4(4) no
C10B C15B H15B . . 119.8 no
C14B C15B H15B . . 119.8 no
P3 C16B H16D . . 109.5 no
P3 C16B H16E . . 109.5 no
H16D C16B H16E . . 109.5 no
P3 C16B H16F . . 109.5 no
H16D C16B H16F . . 109.5 no
H16E C16B H16F . . 109.5 no

loop_
_geom_bond_atom_site_label_1
_geom_bond_atom_site_label_2
_geom_bond_site_symmetry_2
_geom_bond_distance
_geom_bond_publ_flag
P1 O1 . 1.485(3) y
P1 C16A . 1.786(4) no
P1 C1A . 1.801(3) y
P1 C10A . 1.809(3) no
P2 O2 . 1.487(3) y
P2 C9A . 1.782(4) no
P2 C2A . 1.798(3) y
P2 C3A . 1.806(3) no
C1A C2A . 1.325(4) y
C1A H1A . 0.9300 no
C2A H2A . 0.9300 no
C3A C4A . 1.375(5) no
C3A C8A . 1.381(5) no
C4A C5A . 1.392(6) no
C4A H4A . 0.9300 no
C5A C6A . 1.341(7) no
C5A H5A . 0.9300 no
C6A C7A . 1.372(7) no
C6A H6A . 0.9300 no
C7A C8A . 1.394(5) no
C7A H7A . 0.9300 no
C8A H8A . 0.9300 no
C9A H9A1 . 0.9600 no
C9A H9A2 . 0.9600 no
C9A H9A3 . 0.9600 no
C10A C11A . 1.387(5) no
C10A C15A . 1.388(5) no
C11A C12A . 1.378(6) no
C11A H11A . 0.9300 no
C12A C13A . 1.361(6) no
C12A H12A . 0.9300 no
C13A C14A . 1.386(6) no
C13A H13A . 0.9300 no
C14A C15A . 1.397(5) no
C14A H14A . 0.9300 no
C15A H15A . 0.9300 no
C16A H16A . 0.9600 no
C16A H16B . 0.9600 no
C16A H16C . 0.9600 no
P3 O3 . 1.480(3) no
P3 C16B . 1.784(3) no
P3 C1B . 1.796(3) no
P3 C10B . 1.810(3) no
P4 O4 . 1.476(3) no
P4 C9B . 1.780(4) no
P4 C2B . 1.790(3) no
P4 C3B . 1.804(3) no
C1B C2B . 1.321(4) no
C1B H1B . 0.9300 no
C2B H2B . 0.9300 no
C3B C4B . 1.378(5) no
C3B C8B . 1.385(5) no
C4B C5B . 1.384(5) no
C4B H4B . 0.9300 no
C5B C6B . 1.378(7) no
C5B H5B . 0.9300 no
C6B C7B . 1.363(6) no
C6B H6B . 0.9300 no
C7B C8B . 1.387(5) no
C7B H7B . 0.9300 no
C8B H8B . 0.9300 no
C9B H9B1 . 0.9600 no
C9B H9B2 . 0.9600 no
C9B H9B3 . 0.9600 no
C10B C15B . 1.379(5) no
C10B C11B . 1.391(5) no
C11B C12B . 1.377(5) no
C11B H11B . 0.9300 no
C12B C13B . 1.362(7) no
C12B H12B . 0.9300 no
C13B C14B . 1.386(6) no
C13B H13B . 0.9300 no
C14B C15B . 1.392(5) no
C14B H14B . 0.9300 no
C15B H15B . 0.9300 no
C16B H16D . 0.9600 no
C16B H16E . 0.9600 no
C16B H16F . 0.9600 no

loop_
_geom_torsion_atom_site_label_1
_geom_torsion_atom_site_label_2
_geom_torsion_atom_site_label_3
_geom_torsion_atom_site_label_4
_geom_torsion_site_symmetry_1
_geom_torsion_site_symmetry_2
_geom_torsion_site_symmetry_3
_geom_torsion_site_symmetry_4
_geom_torsion
_geom_torsion_publ_flag
C3A P2 C2A C1A . . . . -125.9(7) y
P1 C1A C2A P2 . . . . -167.1(5) y
C16A P1 C1A C2A . . . . 131.7(2) y
O1 P1 C1A C2A . . . . 6.2(4) y
O2 P2 C2A C1A . . . . -1.8(4) y
P1 C1A C2A P2 . . . . -167.2(2) y
